data_2236562
loop_
_publ_author_name
'Wagner, Thomas'
'Hrib, Cristian G.'
'Lorenz, Volker'
'Edelmann, Frank T.'
'Gilje, John W.'

_publ_section_title
;
 Bromidobis[3-(1<i>H</i>-pyrazol-1-yl-\k<i>N</i>^2^)propionamide-\k<i>O</i>]copper(II)
 bromide methanol monosolvate
;
_journal_coeditor_code QK2039
_journal_issue 10
_journal_name_full 'Acta Crystallographica Section E'
_journal_page_first m1253
_journal_page_last m1254
_journal_paper_doi 10.1107/S1600536812038111
_journal_volume 68
_journal_year 2012
_chemical_formula_iupac '[Cu Br (C6 H9 N3 O)2] Br, C H4 O'
_chemical_formula_moiety 'C12 H18 Br Cu N6 O2 +, Br -, C H4 O'
_chemical_formula_sum 'C13 H22 Br2 Cu N6 O3'
_chemical_formula_weight 533.73
_chemical_name_systematic
;
Bromidobis[3-(1<i>H</i>-pyrazol-1-yl-\k<i>N</i>^2^)propionamide-
\k<i>O</i>]copper(II) bromide methanol monosolvate
;
_space_group_IT_number 14
_symmetry_cell_setting monoclinic
_symmetry_space_group_name_Hall '-P 2yn'
_symmetry_space_group_name_H-M 'P 1 21/n 1'
_atom_sites_solution_hydrogens geom
_atom_sites_solution_primary direct
_atom_sites_solution_secondary difmap
_audit_creation_method SHELXL-97
_cell_angle_alpha 90.00
_cell_angle_beta 102.821(3)
_cell_angle_gamma 90.00
_cell_formula_units_Z 4
_cell_length_a 10.5075(4)
_cell_length_b 12.6951(4)
_cell_length_c 15.1551(7)
_cell_measurement_reflns_used 30970
_cell_measurement_temperature 150(2)
_cell_measurement_theta_max 29.56
_cell_measurement_theta_min 1.99
_cell_volume 1971.19(14)
_computing_cell_refinement 'X-AREA (Stoe & Cie, 2002)'
_computing_data_collection 'X-AREA (Stoe & Cie, 2002)'
_computing_data_reduction 'X-RED (Stoe & Cie, 2002)'
_computing_molecular_graphics 'XP in SHELXTL (Sheldrick, 2008)'
_computing_publication_material 'SHELXL97 (Sheldrick, 2008)'
_computing_structure_refinement 'SHELXL97 (Sheldrick, 2008)'
_computing_structure_solution 'SHELXS97 (Sheldrick, 2008)'
_diffrn_ambient_temperature 150(2)
_diffrn_detector_area_resol_mean 6.67
_diffrn_measured_fraction_theta_full 0.991
_diffrn_measured_fraction_theta_max 0.991
_diffrn_measurement_device_type 'Stoe IPDS 2T'
_diffrn_measurement_method '\w and \f'
_diffrn_radiation_monochromator graphite
_diffrn_radiation_source 'fine-focus sealed tube'
_diffrn_radiation_type MoK\a
_diffrn_radiation_wavelength 0.71073
_diffrn_reflns_av_R_equivalents 0.0482
_diffrn_reflns_av_sigmaI/netI 0.0300
_diffrn_reflns_limit_h_max 14
_diffrn_reflns_limit_h_min -14
_diffrn_reflns_limit_k_max 17
_diffrn_reflns_limit_k_min -16
_diffrn_reflns_limit_l_max 20
_diffrn_reflns_limit_l_min -20
_diffrn_reflns_number 22729
_diffrn_reflns_theta_full 29.23
_diffrn_reflns_theta_max 29.23
_diffrn_reflns_theta_min 2.11
_exptl_absorpt_coefficient_mu 5.186
_exptl_absorpt_correction_T_max 0.139
_exptl_absorpt_correction_T_min 0.046
_exptl_absorpt_correction_type multi-scan
_exptl_absorpt_process_details '(Blessing, 1995)'
_exptl_crystal_colour red
_exptl_crystal_density_diffrn 1.798
_exptl_crystal_density_method 'not measured'
_exptl_crystal_description prism
_exptl_crystal_F_000 1060
_exptl_crystal_size_max 0.40
_exptl_crystal_size_mid 0.40
_exptl_crystal_size_min 0.30
_refine_diff_density_max 0.744
_refine_diff_density_min -0.702
_refine_ls_extinction_method none
_refine_ls_goodness_of_fit_ref 1.208
_refine_ls_hydrogen_treatment mixed
_refine_ls_matrix_type full
_refine_ls_number_parameters 231
_refine_ls_number_reflns 5320
_refine_ls_number_restraints 0
_refine_ls_restrained_S_all 1.208
_refine_ls_R_factor_all 0.0494
_refine_ls_R_factor_gt 0.0411
_refine_ls_shift/su_max 0.001
_refine_ls_shift/su_mean 0.000
_refine_ls_structure_factor_coef Fsqd
_refine_ls_weighting_details 'calc w=1/[\s^2^(Fo^2^)+(0.0324P)^2^+1.2084P] where P=(Fo^2^+2Fc^2^)/3'
_refine_ls_weighting_scheme calc
_refine_ls_wR_factor_gt 0.0765
_refine_ls_wR_factor_ref 0.0790
_reflns_number_gt 4728
_reflns_number_total 5320
_reflns_threshold_expression I>2sigma(I)
_cod_data_source_file qk2039.cif
_cod_data_source_block I
_cod_original_cell_volume 1971.19(13)
_cod_original_sg_symbol_H-M 'P 21/n'
_cod_database_code 2236562
_cod_database_fobs_code 2236562

loop_
_symmetry_equiv_pos_as_xyz
'x, y, z'
'-x+1/2, y+1/2, -z+1/2'
'-x, -y, -z'
'x-1/2, -y-1/2, z-1/2'

loop_
_atom_site_type_symbol
_atom_site_label
_atom_site_fract_x
_atom_site_fract_y
_atom_site_fract_z
_atom_site_U_iso_or_equiv
_atom_site_adp_type
_atom_site_calc_flag
_atom_site_refinement_flags
_atom_site_occupancy
_atom_site_symmetry_multiplicity
C C1 0.8900(3) 0.6996(2) -0.06693(18) 0.0305(5) Uani d . 1 1
C C2 0.7834(3) 0.6821(3) -0.15080(18) 0.0370(6) Uani d . 1 1
H H2A 0.8183 0.6990 -0.2047 0.044 Uiso calc R 1 1
H H2B 0.7594 0.6065 -0.1543 0.044 Uiso calc R 1 1
C C3 0.6616(3) 0.7466(2) -0.15415(18) 0.0336(6) Uani d . 1 1
H H3A 0.6871 0.8199 -0.1361 0.040 Uiso calc R 1 1
H H3B 0.6096 0.7481 -0.2172 0.040 Uiso calc R 1 1
C C4 0.4774(3) 0.6412(3) -0.1195(2) 0.0391(7) Uani d . 1 1
H H4 0.4395 0.6181 -0.1792 0.047 Uiso calc R 1 1
C C5 0.4364(3) 0.6148(2) -0.0431(2) 0.0397(7) Uani d . 1 1
H H5 0.3648 0.5710 -0.0386 0.048 Uiso calc R 1 1
C C6 0.5219(3) 0.6655(2) 0.02672(19) 0.0319(5) Uani d . 1 1
H H6 0.5181 0.6613 0.0887 0.038 Uiso calc R 1 1
C C7 0.6471(2) 1.0403(2) -0.04321(17) 0.0261(5) Uani d . 1 1
C C8 0.6850(3) 1.1169(2) 0.03418(19) 0.0338(6) Uani d . 1 1
H H8A 0.6095 1.1633 0.0348 0.041 Uiso calc R 1 1
H H8B 0.7567 1.1619 0.0229 0.041 Uiso calc R 1 1
C C9 0.7282(3) 1.0670(2) 0.12653(17) 0.0294(5) Uani d . 1 1
H H9A 0.7269 1.1211 0.1734 0.035 Uiso calc R 1 1
H H9B 0.6652 1.0113 0.1333 0.035 Uiso calc R 1 1
C C10 0.9713(3) 1.0667(2) 0.1824(2) 0.0355(6) Uani d . 1 1
H H10 0.9809 1.1329 0.2126 0.043 Uiso calc R 1 1
C C11 1.0701(3) 1.0012(3) 0.1729(2) 0.0386(7) Uani d . 1 1
H H11 1.1611 1.0120 0.1948 0.046 Uiso calc R 1 1
C C12 1.0095(3) 0.9150(2) 0.12412(19) 0.0330(6) Uani d . 1 1
H H12 1.0537 0.8558 0.1069 0.040 Uiso calc R 1 1
C C13 0.9020(4) 0.5691(3) 0.1716(3) 0.0615(11) Uani d . 1 1
H H13A 0.8351 0.5250 0.1892 0.092 Uiso calc R 1 1
H H13B 0.8811 0.5784 0.1058 0.092 Uiso calc R 1 1
H H13C 0.9044 0.6380 0.2011 0.092 Uiso calc R 1 1
N N1 0.9979(3) 0.6464(2) -0.06237(19) 0.0463(7) Uani d . 1 1
H H1NA 1.0636 0.6541 -0.0154 0.056 Uiso calc R 1 1
H H1NB 1.0049 0.6030 -0.1063 0.056 Uiso calc R 1 1
N N2 0.5811(2) 0.70573(19) -0.09558(15) 0.0310(5) Uani d . 1 1
N N3 0.6103(2) 0.72132(17) -0.00452(14) 0.0268(4) Uani d . 1 1
N N4 0.6262(2) 1.0830(2) -0.12477(15) 0.0340(5) Uani d . 1 1
H H4NA 0.6005 1.0434 -0.1731 0.041 Uiso calc R 1 1
H H4NB 0.6379 1.1511 -0.1307 0.041 Uiso calc R 1 1
N N5 0.8581(2) 1.02134(18) 0.14175(14) 0.0279(4) Uani d . 1 1
N N6 0.8801(2) 0.92774(17) 0.10504(14) 0.0269(4) Uani d . 1 1
O O1 0.8780(2) 0.76128(17) -0.00574(13) 0.0347(4) Uani d . 1 1
O O2 0.63174(19) 0.94471(15) -0.03194(13) 0.0311(4) Uani d . 1 1
O O3 1.0247(2) 0.51986(18) 0.19866(14) 0.0375(5) Uani d . 1 1
Br Br1 0.69094(3) 0.80080(2) 0.204039(17) 0.03143(7) Uani d . 1 1
Br Br2 1.23867(3) 0.66180(2) 0.131810(19) 0.03514(8) Uani d . 1 1
Cu Cu1 0.74194(3) 0.82447(2) 0.05558(2) 0.02424(8) Uani d . 1 1
H H1O 1.078(5) 0.559(4) 0.184(3) 0.065(14) Uiso d . 1 1

loop_
_atom_site_aniso_label
_atom_site_aniso_U_11
_atom_site_aniso_U_22
_atom_site_aniso_U_33
_atom_site_aniso_U_12
_atom_site_aniso_U_13
_atom_site_aniso_U_23
C1 0.0342(13) 0.0303(13) 0.0272(12) 0.0011(11) 0.0074(10) -0.0035(10)
C2 0.0414(15) 0.0441(17) 0.0247(12) 0.0063(13) 0.0054(11) -0.0076(11)
C3 0.0390(15) 0.0367(15) 0.0235(11) 0.0061(12) 0.0033(10) -0.0008(10)
C4 0.0333(14) 0.0382(15) 0.0401(15) 0.0011(12) -0.0040(12) -0.0116(12)
C5 0.0337(14) 0.0304(14) 0.0536(18) -0.0014(12) 0.0066(13) -0.0055(13)
C6 0.0340(13) 0.0264(13) 0.0349(13) 0.0019(11) 0.0066(11) 0.0021(10)
C7 0.0242(11) 0.0241(11) 0.0289(11) 0.0065(9) 0.0034(9) 0.0009(9)
C8 0.0427(15) 0.0227(12) 0.0331(13) 0.0043(11) 0.0020(11) -0.0025(10)
C9 0.0324(13) 0.0264(12) 0.0293(12) 0.0019(10) 0.0064(10) -0.0043(10)
C10 0.0378(14) 0.0306(14) 0.0350(14) -0.0056(12) 0.0011(11) -0.0061(11)
C11 0.0291(14) 0.0406(16) 0.0427(15) -0.0041(12) 0.0008(12) -0.0059(13)
C12 0.0283(13) 0.0360(14) 0.0331(13) 0.0015(11) 0.0038(10) -0.0034(11)
C13 0.065(2) 0.058(2) 0.073(3) 0.027(2) 0.039(2) 0.025(2)
N1 0.0405(14) 0.0560(17) 0.0387(13) 0.0153(13) 0.0012(11) -0.0196(12)
N2 0.0329(11) 0.0318(12) 0.0247(10) 0.0035(9) -0.0010(8) -0.0022(9)
N3 0.0312(11) 0.0234(10) 0.0237(9) 0.0026(8) 0.0013(8) -0.0005(8)
N4 0.0432(13) 0.0277(11) 0.0292(11) 0.0018(10) 0.0040(10) 0.0035(9)
N5 0.0307(11) 0.0259(11) 0.0259(10) -0.0003(9) 0.0034(8) -0.0050(8)
N6 0.0276(10) 0.0257(10) 0.0267(10) 0.0028(8) 0.0045(8) -0.0039(8)
O1 0.0329(10) 0.0386(11) 0.0322(9) 0.0020(9) 0.0063(8) -0.0129(8)
O2 0.0359(10) 0.0240(9) 0.0295(9) 0.0021(8) -0.0008(7) 0.0014(7)
O3 0.0475(13) 0.0313(11) 0.0350(10) 0.0007(9) 0.0118(9) 0.0026(8)
Br1 0.03704(14) 0.03321(14) 0.02379(11) 0.00164(11) 0.00622(9) 0.00264(9)
Br2 0.03229(14) 0.03990(16) 0.03307(14) -0.00045(11) 0.00691(10) 0.00324(11)
Cu1 0.02684(15) 0.02305(14) 0.02175(14) 0.00120(12) 0.00305(11) -0.00200(10)

loop_
_atom_type_symbol
_atom_type_description
_atom_type_scat_dispersion_real
_atom_type_scat_dispersion_imag
_atom_type_scat_source
C C 0.0033 0.0016 'International Tables Vol C Tables 4.2.6.8 and 6.1.1.4'
H H 0.0000 0.0000 'International Tables Vol C Tables 4.2.6.8 and 6.1.1.4'
N N 0.0061 0.0033 'International Tables Vol C Tables 4.2.6.8 and 6.1.1.4'
O O 0.0106 0.0060 'International Tables Vol C Tables 4.2.6.8 and 6.1.1.4'
Br Br -0.2901 2.4595 'International Tables Vol C Tables 4.2.6.8 and 6.1.1.4'
Cu Cu 0.3201 1.2651 'International Tables Vol C Tables 4.2.6.8 and 6.1.1.4'

loop_
_geom_angle_atom_site_label_1
_geom_angle_atom_site_label_2
_geom_angle_atom_site_label_3
_geom_angle
O1 C1 N1 121.1(3)
O1 C1 C2 122.8(3)
N1 C1 C2 116.1(2)
C3 C2 C1 114.3(2)
C3 C2 H2A 108.7
C1 C2 H2A 108.7
C3 C2 H2B 108.7
C1 C2 H2B 108.7
H2A C2 H2B 107.6
N2 C3 C2 113.0(2)
N2 C3 H3A 109.0
C2 C3 H3A 109.0
N2 C3 H3B 109.0
C2 C3 H3B 109.0
H3A C3 H3B 107.8
N2 C4 C5 108.1(3)
N2 C4 H4 126.0
C5 C4 H4 126.0
C4 C5 C6 105.1(3)
C4 C5 H5 127.5
C6 C5 H5 127.5
N3 C6 C5 111.1(3)
N3 C6 H6 124.4
C5 C6 H6 124.4
O2 C7 N4 122.0(2)
O2 C7 C8 122.9(2)
N4 C7 C8 115.0(2)
C7 C8 C9 115.0(2)
C7 C8 H8A 108.5
C9 C8 H8A 108.5
C7 C8 H8B 108.5
C9 C8 H8B 108.5
H8A C8 H8B 107.5
N5 C9 C8 113.1(2)
N5 C9 H9A 109.0
C8 C9 H9A 109.0
N5 C9 H9B 109.0
C8 C9 H9B 109.0
H9A C9 H9B 107.8
N5 C10 C11 107.9(3)
N5 C10 H10 126.0
C11 C10 H10 126.0
C10 C11 C12 105.4(3)
C10 C11 H11 127.3
C12 C11 H11 127.3
N6 C12 C11 110.1(3)
N6 C12 H12 124.9
C11 C12 H12 124.9
O3 C13 H13A 109.5
O3 C13 H13B 109.5
H13A C13 H13B 109.5
O3 C13 H13C 109.5
H13A C13 H13C 109.5
H13B C13 H13C 109.5
C1 N1 H1NA 120.0
C1 N1 H1NB 120.0
H1NA N1 H1NB 120.0
C4 N2 N3 110.4(2)
C4 N2 C3 126.8(2)
N3 N2 C3 122.5(2)
C6 N3 N2 105.3(2)
C6 N3 Cu1 131.25(19)
N2 N3 Cu1 122.79(18)
C7 N4 H4NA 120.0
C7 N4 H4NB 120.0
H4NA N4 H4NB 120.0
C10 N5 N6 110.5(2)
C10 N5 C9 127.4(2)
N6 N5 C9 121.7(2)
C12 N6 N5 106.0(2)
C12 N6 Cu1 128.97(19)
N5 N6 Cu1 124.08(17)
C1 O1 Cu1 141.98(19)
C7 O2 Cu1 134.49(17)
C13 O3 H1O 107(3)
N3 Cu1 N6 174.53(9)
N3 Cu1 O1 91.11(9)
N6 Cu1 O1 84.46(9)
N3 Cu1 O2 87.74(8)
N6 Cu1 O2 90.72(8)
O1 Cu1 O2 109.30(8)
N3 Cu1 Br1 93.94(7)
N6 Cu1 Br1 91.43(7)
O1 Cu1 Br1 133.76(6)
O2 Cu1 Br1 116.80(6)

loop_
_geom_bond_atom_site_label_1
_geom_bond_atom_site_label_2
_geom_bond_distance
C1 O1 1.241(3)
C1 N1 1.309(4)
C1 C2 1.513(4)
C2 C3 1.510(4)
C2 H2A 0.9900
C2 H2B 0.9900
C3 N2 1.451(4)
C3 H3A 0.9900
C3 H3B 0.9900
C4 N2 1.347(4)
C4 C5 1.365(5)
C4 H4 0.9500
C5 C6 1.385(4)
C5 H5 0.9500
C6 N3 1.336(4)
C6 H6 0.9500
C7 O2 1.241(3)
C7 N4 1.323(3)
C7 C8 1.507(4)
C8 C9 1.511(4)
C8 H8A 0.9900
C8 H8B 0.9900
C9 N5 1.453(3)
C9 H9A 0.9900
C9 H9B 0.9900
C10 N5 1.343(3)
C10 C11 1.363(5)
C10 H10 0.9500
C11 C12 1.393(4)
C11 H11 0.9500
C12 N6 1.336(3)
C12 H12 0.9500
C13 O3 1.410(4)
C13 H13A 0.9800
C13 H13B 0.9800
C13 H13C 0.9800
N1 H1NA 0.8800
N1 H1NB 0.8800
N2 N3 1.360(3)
N3 Cu1 1.975(2)
N4 H4NA 0.8800
N4 H4NB 0.8800
N5 N6 1.354(3)
N6 Cu1 1.976(2)
O1 Cu1 2.035(2)
O2 Cu1 2.179(2)
O3 H1O 0.81(5)
Br1 Cu1 2.4443(4)

loop_
_geom_hbond_atom_site_label_D
_geom_hbond_atom_site_label_H
_geom_hbond_atom_site_label_A
_geom_hbond_site_symmetry_A
_geom_hbond_distance_DH
_geom_hbond_distance_HA
_geom_hbond_distance_DA
_geom_hbond_angle_DHA
N1 H1NB O3 3_765 0.88 2.07 2.926(3) 163.2
N1 H1NA Br2 . 0.88 2.56 3.434(3) 173.0
N4 H4NA O3 4_575 0.88 2.09 2.956(3) 167.5
O3 H1O Br2 . 0.81(5) 2.41(5) 3.215(3) 175(5)
N4 H4NB Br2 3_775 0.88 2.71 3.548(3) 160.0

loop_
_geom_torsion_atom_site_label_1
_geom_torsion_atom_site_label_2
_geom_torsion_atom_site_label_3
_geom_torsion_atom_site_label_4
_geom_torsion
O1 C1 C2 C3 0.5(4)
N1 C1 C2 C3 -178.8(3)
C1 C2 C3 N2 -76.3(3)
N2 C4 C5 C6 -0.8(3)
C4 C5 C6 N3 0.6(3)
O2 C7 C8 C9 11.3(4)
N4 C7 C8 C9 -171.4(3)
C7 C8 C9 N5 74.4(3)
N5 C10 C11 C12 0.3(4)
C10 C11 C12 N6 0.0(4)
C5 C4 N2 N3 0.7(3)
C5 C4 N2 C3 175.0(3)
C2 C3 N2 C4 -95.8(3)
C2 C3 N2 N3 77.8(3)
C5 C6 N3 N2 -0.2(3)
C5 C6 N3 Cu1 170.8(2)
C4 N2 N3 C6 -0.4(3)
C3 N2 N3 C6 -174.9(2)
C4 N2 N3 Cu1 -172.32(19)
C3 N2 N3 Cu1 13.2(3)
C11 C10 N5 N6 -0.4(3)
C11 C10 N5 C9 -173.0(3)
C8 C9 N5 C10 94.8(3)
C8 C9 N5 N6 -77.1(3)
C11 C12 N6 N5 -0.3(3)
C11 C12 N6 Cu1 -169.2(2)
C10 N5 N6 C12 0.4(3)
C9 N5 N6 C12 173.5(2)
C10 N5 N6 Cu1 170.06(19)
C9 N5 N6 Cu1 -16.9(3)
N1 C1 O1 Cu1 -150.9(3)
C2 C1 O1 Cu1 29.7(5)
N4 C7 O2 Cu1 136.7(2)
C8 C7 O2 Cu1 -46.1(4)
C6 N3 Cu1 O1 137.5(2)
N2 N3 Cu1 O1 -52.8(2)
C6 N3 Cu1 O2 -113.2(2)
N2 N3 Cu1 O2 56.5(2)
C6 N3 Cu1 Br1 3.5(2)
N2 N3 Cu1 Br1 173.20(19)
C12 N6 Cu1 O1 -29.6(2)
N5 N6 Cu1 O1 163.2(2)
C12 N6 Cu1 O2 -139.0(2)
N5 N6 Cu1 O2 53.9(2)
C12 N6 Cu1 Br1 104.2(2)
N5 N6 Cu1 Br1 -62.93(19)
C1 O1 Cu1 N3 12.4(3)
C1 O1 Cu1 N6 -164.4(3)
C1 O1 Cu1 O2 -75.5(3)
C1 O1 Cu1 Br1 109.0(3)
C7 O2 Cu1 N3 -177.4(3)
C7 O2 Cu1 N6 -2.6(3)
C7 O2 Cu1 O1 -87.0(3)
C7 O2 Cu1 Br1 89.4(3)
